data_4021775
loop_
_publ_author_name
'Yuya Tachibana'
'Hiroaki Kawasaki'
'Nobuhiro Kihara'
'Toshikazu Takata'

_publ_contact_author_email ttakata@polymer.titech.ac.jp
_publ_contact_author_name 'Toshikazu Takata'
_publ_section_title
;
 Sequential O- and N-Acylation Protocol for High-Yield Preparation
 and Modification of Rotaxanes: Synthesis, Functionalization,
 Structure, and Intercomponent Interaction of Rotaxanes
;
_journal_name_full 'Journal of Organic Chemistry'
_journal_page_first 5093
_journal_page_last 5104
_journal_paper_doi 10.1021/jo0601563
_journal_volume 71
_journal_year 2006
_chemical_formula_moiety 'C50 H64 F6 N O11 P '
_chemical_formula_sum 'C50 H64 F6 N O11 P'
_chemical_formula_weight 1000.02
_space_group_IT_number 2
_symmetry_cell_setting triclinic
_symmetry_Int_Tables_number 2
_symmetry_space_group_name_Hall '-P 1'
_symmetry_space_group_name_H-M 'P -1'
_audit_creation_date 2003-04-05
_audit_creation_method 'by CrystalStructure v3.00'
_cell_angle_alpha 105.173(1)
_cell_angle_beta 92.806(2)
_cell_angle_gamma 84.887(1)
_cell_formula_units_Z 2
_cell_length_a 11.8808(5)
_cell_length_b 19.7939(7)
_cell_length_c 11.3706(4)
_cell_measurement_reflns_used 13332
_cell_measurement_temperature 293.1
_cell_measurement_theta_max 27.5
_cell_measurement_theta_min 1.7
_cell_volume 2569.6(2)
_computing_cell_refinement PROCESS-AUTO
_computing_data_collection PROCESS-AUTO
_computing_data_reduction CrystalStructure
_computing_publication_material 'CrystalStructure Ver. 3.00'
_computing_structure_refinement CRYSTALS
_computing_structure_solution SHELXS97
_diffrn_detector_area_resol_mean 10.00
_diffrn_measured_fraction_theta_full 0.9851
_diffrn_measured_fraction_theta_max 0.9868
_diffrn_measurement_device_type 'Rigaku RAXIS-RAPID'
_diffrn_measurement_method \w
_diffrn_radiation_type 'Mo K\a'
_diffrn_radiation_wavelength 0.7107
_diffrn_reflns_limit_h_max 15
_diffrn_reflns_limit_h_min 0
_diffrn_reflns_limit_k_max 25
_diffrn_reflns_limit_k_min -25
_diffrn_reflns_limit_l_max 14
_diffrn_reflns_limit_l_min -14
_diffrn_reflns_number 11632
_diffrn_reflns_theta_full 27.50
_diffrn_reflns_theta_max 27.48
_exptl_absorpt_coefficient_mu 0.133
_exptl_absorpt_correction_type none
_exptl_crystal_colour colorless
_exptl_crystal_density_diffrn 1.292
_exptl_crystal_density_method 'not measured'
_exptl_crystal_description block
_exptl_crystal_F_000 1056.00
_exptl_crystal_size_max 0.70
_exptl_crystal_size_mid 0.20
_exptl_crystal_size_min 0.20
_refine_diff_density_max 0.90
_refine_diff_density_min -0.65
_refine_ls_extinction_coef 174.3(10)
_refine_ls_extinction_method 'Larson (1970) Crystallographic Computing eq. 22'
_refine_ls_goodness_of_fit_ref 1.124
_refine_ls_hydrogen_treatment refall
_refine_ls_number_parameters 705
_refine_ls_number_reflns 7557
_refine_ls_R_factor_gt 0.0920
_refine_ls_shift/su_max 0.0010
_refine_ls_structure_factor_coef Fsqd
_refine_ls_weighting_details 'w = 1/[0.0100Fo^2^ + 2.2000\s^2^(Fo) + 0.0500]/(4Fo^2^)'
_refine_ls_weighting_scheme calc
_refine_ls_wR_factor_ref 0.2650
_reflns_number_gt 7511
_reflns_number_total 11632
_reflns_threshold_expression F^2^>2.0\s(F^2^)
_cod_data_source_file jo0601563si20060409_031542.cif
_cod_original_sg_symbol_H-M 'P -1       '
_cod_original_formula_sum 'C50 H64 F6 N O11 P '
_cod_database_code 4021775

loop_
_symmetry_equiv_pos_as_xyz
x,y,z
-x,-y,-z

loop_
_atom_site_label
_atom_site_type_symbol
_atom_site_fract_x
_atom_site_fract_y
_atom_site_fract_z
_atom_site_U_iso_or_equiv
_atom_site_adp_type
_atom_site_occupancy
_atom_site_symmetry_multiplicity
_atom_site_calc_flag
P1 P 0.7967(1) 0.25196(6) 0.8825(1) 0.0696(3) Uani 1.00 1 d
F1 F 0.7295(7) 0.3188(2) 0.8803(7) 0.259(3) Uani 1.00 1 d
F2 F 0.8622(8) 0.1848(3) 0.8843(6) 0.261(3) Uani 1.00 1 d
F3 F 0.9042(6) 0.2742(6) 0.8497(6) 0.266(4) Uani 1.00 1 d
F4 F 0.8323(3) 0.2817(2) 1.0210(3) 0.136(1) Uani 1.00 1 d
F5 F 0.6920(6) 0.2269(5) 0.9167(6) 0.248(4) Uani 1.00 1 d
F6 F 0.7589(4) 0.2188(2) 0.7478(3) 0.152(2) Uani 1.00 1 d
O1 O 0.3353(2) -0.0732(1) 0.4491(2) 0.0608(7) Uani 1.00 1 d
O2 O 0.1538(3) -0.0403(2) 0.4171(3) 0.081(1) Uani 1.00 1 d
O3 O 0.4205(3) 0.3553(2) 0.1566(3) 0.082(1) Uani 1.00 1 d
O4 O 0.5850(3) 0.3261(2) 0.3366(3) 0.090(1) Uani 1.00 1 d
O5 O 0.5243(2) 0.3180(2) 0.5635(3) 0.0743(9) Uani 1.00 1 d
O6 O 0.3257(2) 0.2980(1) 0.6828(2) 0.0615(7) Uani 1.00 1 d
O7 O 0.1764(2) 0.2084(1) 0.6115(2) 0.0644(8) Uani 1.00 1 d
O8 O 0.0389(2) 0.1868(1) 0.3916(2) 0.0618(7) Uani 1.00 1 d
O9 O 0.0885(2) 0.2228(1) 0.1750(2) 0.0705(8) Uani 1.00 1 d
O10 O 0.2221(2) 0.3138(1) 0.0877(2) 0.0634(8) Uani 1.00 1 d
O11 O 0.4248(7) 0.4846(4) 0.470(1) 0.296(5) Uani 1.00 1 d
N1 N 0.2393(3) 0.2643(2) 0.3890(3) 0.0556(8) Uani 1.00 1 d
C1 C 0.1120(3) 0.3735(2) 0.4417(3) 0.056(1) Uani 1.00 1 d
C2 C 0.0401(4) 0.3915(2) 0.3541(3) 0.061(1) Uani 1.00 1 d
C3 C -0.0696(4) 0.4185(2) 0.3800(4) 0.068(1) Uani 1.00 1 d
C4 C -0.1050(4) 0.4278(2) 0.4960(4) 0.072(1) Uani 1.00 1 d
C5 C -0.0347(4) 0.4102(2) 0.5878(4) 0.069(1) Uani 1.00 1 d
C6 C 0.0751(4) 0.3827(2) 0.5574(4) 0.063(1) Uani 1.00 1 d
C7 C -0.1470(5) 0.4376(3) 0.2829(5) 0.103(2) Uani 1.00 1 d
C8 C -0.0755(6) 0.4216(4) 0.7146(5) 0.109(2) Uani 1.00 1 d
C9 C 0.2301(4) 0.3423(2) 0.4081(4) 0.063(1) Uani 1.00 1 d
C10 C 0.3482(3) 0.2288(2) 0.3368(4) 0.067(1) Uani 1.00 1 d
C11 C 0.3567(3) 0.1528(2) 0.3326(3) 0.0561(9) Uani 1.00 1 d
C12 C 0.3932(3) 0.1302(2) 0.4336(3) 0.064(1) Uani 1.00 1 d
C13 C 0.3952(3) 0.0605(2) 0.4344(3) 0.063(1) Uani 1.00 1 d
C14 C 0.3593(3) 0.0102(2) 0.3316(3) 0.0548(9) Uani 1.00 1 d
C15 C 0.3240(3) 0.0323(2) 0.2286(3) 0.064(1) Uani 1.00 1 d
C16 C 0.3227(3) 0.1023(2) 0.2294(3) 0.067(1) Uani 1.00 1 d
C17 C 0.3580(4) -0.0663(2) 0.3287(3) 0.065(1) Uani 1.00 1 d
C18 C 0.2279(3) -0.0551(2) 0.4837(3) 0.057(1) Uani 1.00 1 d
C19 C 0.2140(3) -0.0519(2) 0.6137(3) 0.0494(8) Uani 1.00 1 d
C20 C 0.1092(3) -0.0246(2) 0.6624(3) 0.0502(8) Uani 1.00 1 d
C21 C 0.0927(3) -0.0142(2) 0.7863(3) 0.0534(9) Uani 1.00 1 d
C22 C 0.1808(3) -0.0353(2) 0.8568(3) 0.061(1) Uani 1.00 1 d
C23 C 0.2847(3) -0.0652(2) 0.8091(3) 0.058(1) Uani 1.00 1 d
C24 C 0.3004(3) -0.0724(2) 0.6867(3) 0.0538(9) Uani 1.00 1 d
C25 C -0.0184(4) 0.0206(3) 0.8405(4) 0.078(1) Uani 1.00 1 d
C26 C 0.3777(4) -0.0875(3) 0.8900(4) 0.091(2) Uani 1.00 1 d
C27 C 0.3515(4) 0.3986(2) 0.1024(4) 0.069(1) Uani 1.00 1 d
C28 C 0.3821(6) 0.4616(3) 0.0870(5) 0.098(2) Uani 1.00 1 d
C29 C 0.3105(9) 0.5016(3) 0.0309(6) 0.118(3) Uani 1.00 1 d
C30 C 0.2015(9) 0.4808(4) -0.0043(6) 0.129(3) Uani 1.00 1 d
C31 C 0.1707(5) 0.4162(3) 0.0089(5) 0.094(2) Uani 1.00 1 d
C32 C 0.2455(4) 0.3762(2) 0.0659(3) 0.065(1) Uani 1.00 1 d
C33 C 0.5391(4) 0.3625(3) 0.1571(4) 0.087(2) Uani 1.00 1 d
C34 C 0.5969(4) 0.3060(3) 0.2071(5) 0.093(2) Uani 1.00 1 d
C35 C 0.6434(5) 0.2812(4) 0.3938(7) 0.122(2) Uani 1.00 1 d
C36 C 0.6367(4) 0.3054(4) 0.5275(6) 0.104(2) Uani 1.00 1 d
C37 C 0.5175(4) 0.3363(3) 0.6919(4) 0.086(2) Uani 1.00 1 d
C38 C 0.3966(4) 0.3549(2) 0.7279(4) 0.073(1) Uani 1.00 1 d
C39 C 0.3335(3) 0.2445(2) 0.7400(3) 0.057(1) Uani 1.00 1 d
C40 C 0.4104(4) 0.2372(2) 0.8310(4) 0.070(1) Uani 1.00 1 d
C41 C 0.4123(4) 0.1791(3) 0.8789(4) 0.079(1) Uani 1.00 1 d
C42 C 0.3379(5) 0.1291(2) 0.8368(4) 0.085(2) Uani 1.00 1 d
C43 C 0.2579(5) 0.1371(2) 0.7466(4) 0.077(1) Uani 1.00 1 d
C44 C 0.2531(3) 0.1947(2) 0.6992(3) 0.059(1) Uani 1.00 1 d
C45 C 0.0822(4) 0.1652(2) 0.5842(4) 0.075(1) Uani 1.00 1 d
C46 C -0.0025(3) 0.1958(2) 0.5111(4) 0.070(1) Uani 1.00 1 d
C47 C -0.0444(3) 0.2057(2) 0.3097(4) 0.069(1) Uani 1.00 1 d
C48 C -0.0025(3) 0.1839(2) 0.1850(4) 0.071(1) Uani 1.00 1 d
C49 C 0.1229(4) 0.2115(2) 0.0521(4) 0.075(1) Uani 1.00 1 d
C50 C 0.1280(4) 0.2811(2) 0.0230(4) 0.070(1) Uani 1.00 1 d
H1 H 0.0617(4) 0.3827(2) 0.2796(3) 0.073(1) Uiso 1.00 1 c
H2 H -0.1665(4) 0.4456(2) 0.5046(4) 0.085(2) Uiso 1.00 1 c
H3 H 0.1277(4) 0.3625(2) 0.6262(4) 0.077(2) Uiso 1.00 1 c
H4 H -0.1089(5) 0.4279(3) 0.2081(5) 0.123(2) Uiso 1.00 1 c
H5 H -0.1701(5) 0.4863(3) 0.3083(5) 0.123(2) Uiso 1.00 1 c
H6 H -0.2115(5) 0.4113(3) 0.2720(5) 0.123(2) Uiso 1.00 1 c
H7 H -0.0994(6) 0.4698(4) 0.7470(5) 0.131(3) Uiso 1.00 1 c
H8 H -0.1375(6) 0.3939(4) 0.7113(5) 0.131(3) Uiso 1.00 1 c
H9 H -0.0168(6) 0.4079(4) 0.7654(5) 0.131(3) Uiso 1.00 1 c
H10 H 0.281(4) 0.360(3) 0.477(5) 0.09(1) Uiso 1.00 1 c
H11 H 0.261(3) 0.345(2) 0.333(4) 0.06(1) Uiso 1.00 1 c
H12 H 0.219(4) 0.252(2) 0.454(5) 0.08(1) Uiso 1.00 1 c
H13 H 0.190(5) 0.245(3) 0.330(5) 0.11(2) Uiso 1.00 1 c
H14 H 0.393(6) 0.273(3) 0.412(6) 0.14(2) Uiso 1.00 1 c
H15 H 0.350(3) 0.236(2) 0.246(4) 0.06(1) Uiso 1.00 1 c
H16 H 0.4034(3) 0.1727(2) 0.5278(3) 0.073(1) Uiso 1.00 1 c
H17 H 0.4252(3) 0.0447(2) 0.5037(3) 0.072(1) Uiso 1.00 1 c
H18 H 0.3037(3) -0.0107(2) 0.1601(3) 0.074(1) Uiso 1.00 1 c
H19 H 0.2902(3) 0.1184(2) 0.1571(3) 0.080(2) Uiso 1.00 1 c
H20 H 0.3120(4) -0.1015(2) 0.2692(3) 0.074(2) Uiso 1.00 1 c
H21 H 0.4230(4) -0.0853(2) 0.3178(3) 0.074(2) Uiso 1.00 1 c
H22 H 0.0470(3) -0.0069(2) 0.6166(3) 0.060(1) Uiso 1.00 1 c
H23 H 0.1704(3) -0.0314(2) 0.9445(3) 0.073(1) Uiso 1.00 1 c
H24 H 0.3789(3) -0.0884(2) 0.6473(3) 0.064(1) Uiso 1.00 1 c
H25 H -0.0059(4) 0.0662(3) 0.8181(4) 0.093(2) Uiso 1.00 1 c
H26 H -0.0694(4) -0.0103(3) 0.7953(4) 0.093(2) Uiso 1.00 1 c
H27 H -0.0148(4) 0.0305(3) 0.9223(4) 0.093(2) Uiso 1.00 1 c
H28 H 0.3693(4) -0.0589(3) 0.9708(4) 0.108(2) Uiso 1.00 1 c
H29 H 0.3731(4) -0.1353(3) 0.8892(4) 0.108(2) Uiso 1.00 1 c
H30 H 0.4491(4) -0.0820(3) 0.8610(4) 0.108(2) Uiso 1.00 1 c
H31 H 0.4692(6) 0.4738(3) 0.1054(5) 0.119(2) Uiso 1.00 1 c
H32 H 0.3309(9) 0.5524(3) 0.0233(6) 0.144(3) Uiso 1.00 1 c
H33 H 0.1456(9) 0.5092(4) -0.0334(6) 0.159(4) Uiso 1.00 1 c
H34 H 0.0853(5) 0.3961(3) -0.0224(5) 0.118(2) Uiso 1.00 1 c
H35 H 0.5679(4) 0.3611(3) 0.0677(4) 0.106(2) Uiso 1.00 1 c
H36 H 0.5578(4) 0.4106(3) 0.2264(4) 0.106(2) Uiso 1.00 1 c
H37 H 0.5796(4) 0.2657(3) 0.1694(5) 0.109(2) Uiso 1.00 1 c
H38 H 0.6946(4) 0.2900(3) 0.1942(5) 0.109(2) Uiso 1.00 1 c
H39 H 0.6099(5) 0.2377(4) 0.3690(7) 0.147(3) Uiso 1.00 1 c
H40 H 0.7201(5) 0.2744(4) 0.3705(7) 0.147(3) Uiso 1.00 1 c
H41 H 0.6833(4) 0.3406(4) 0.5563(6) 0.131(3) Uiso 1.00 1 c
H42 H 0.6841(4) 0.2702(4) 0.5722(6) 0.131(3) Uiso 1.00 1 c
H43 H 0.5630(4) 0.3689(3) 0.7270(4) 0.110(2) Uiso 1.00 1 c
H44 H 0.5481(4) 0.3081(3) 0.7311(4) 0.109(2) Uiso 1.00 1 c
H45 H 0.3728(4) 0.3936(2) 0.6820(4) 0.088(2) Uiso 1.00 1 c
H46 H 0.4012(4) 0.3672(2) 0.8157(4) 0.088(2) Uiso 1.00 1 c
H47 H 0.4696(4) 0.2766(2) 0.8674(4) 0.084(2) Uiso 1.00 1 c
H48 H 0.4727(4) 0.1777(3) 0.9456(4) 0.096(2) Uiso 1.00 1 c
H49 H 0.3241(5) 0.0893(2) 0.8842(4) 0.105(2) Uiso 1.00 1 c
H50 H 0.1991(5) 0.0936(2) 0.7098(4) 0.092(2) Uiso 1.00 1 c
H51 H 0.1077(4) 0.1178(2) 0.5308(4) 0.092(2) Uiso 1.00 1 c
H52 H 0.0417(4) 0.1714(2) 0.6777(4) 0.092(2) Uiso 1.00 1 c
H53 H -0.0121(3) 0.2438(2) 0.5362(4) 0.083(2) Uiso 1.00 1 c
H54 H -0.0763(3) 0.1711(2) 0.4970(4) 0.083(2) Uiso 1.00 1 c
H55 H -0.0728(3) 0.2579(2) 0.3468(4) 0.085(2) Uiso 1.00 1 c
H56 H -0.1129(3) 0.1837(2) 0.3136(4) 0.085(2) Uiso 1.00 1 c
H57 H -0.0792(3) 0.2128(2) 0.1472(4) 0.088(2) Uiso 1.00 1 c
H58 H 0.0189(3) 0.1282(2) 0.1595(4) 0.087(2) Uiso 1.00 1 c
H59 H 0.0689(4) 0.1810(2) -0.0001(4) 0.088(2) Uiso 1.00 1 c
H60 H 0.1858(4) 0.1885(2) 0.0491(4) 0.088(2) Uiso 1.00 1 c
H61 H 0.0466(4) 0.3107(2) 0.0478(4) 0.085(2) Uiso 1.00 1 c
H62 H 0.1515(4) 0.2766(2) -0.0691(4) 0.085(2) Uiso 1.00 1 c
H63 H 0.4013(7) 0.4938(4) 0.390(1) 0.333(7) Uiso 1.00 1 c
H64 H 0.3912(7) 0.4954(4) 0.567(1) 0.333(7) Uiso 1.00 1 c

loop_
_atom_site_aniso_label
_atom_site_aniso_U_11
_atom_site_aniso_U_22
_atom_site_aniso_U_33
_atom_site_aniso_U_12
_atom_site_aniso_U_13
_atom_site_aniso_U_23
P1 0.0614(6) 0.0748(7) 0.0694(7) -0.0004(5) -0.0122(5) 0.0175(5)
F1 0.316(9) 0.097(3) 0.302(8) 0.045(4) -0.196(7) -0.001(4)
F2 0.39(1) 0.153(4) 0.170(5) 0.144(6) -0.121(6) -0.013(4)
F3 0.158(5) 0.51(1) 0.165(5) -0.158(7) -0.013(4) 0.115(7)
F4 0.102(2) 0.182(4) 0.089(2) -0.002(2) -0.024(2) -0.019(2)
F5 0.192(6) 0.39(1) 0.171(5) -0.176(7) 0.007(4) 0.034(6)
F6 0.173(4) 0.171(4) 0.087(2) 0.016(3) -0.051(2) 0.007(2)
O1 0.052(1) 0.071(2) 0.056(1) 0.008(1) 0.014(1) 0.013(1)
O2 0.059(2) 0.122(2) 0.061(2) 0.009(2) 0.004(1) 0.029(2)
O3 0.071(2) 0.103(2) 0.083(2) -0.037(2) -0.009(1) 0.037(2)
O4 0.064(2) 0.118(3) 0.090(2) 0.001(2) 0.003(2) 0.032(2)
O5 0.055(2) 0.095(2) 0.077(2) -0.014(1) -0.018(1) 0.030(2)
O6 0.057(1) 0.064(1) 0.067(1) -0.018(1) -0.008(1) 0.021(1)
O7 0.062(2) 0.072(2) 0.063(1) -0.026(1) 0.002(1) 0.016(1)
O8 0.041(1) 0.077(2) 0.068(2) -0.009(1) 0.004(1) 0.018(1)
O9 0.068(2) 0.086(2) 0.060(1) -0.037(1) -0.004(1) 0.013(1)
O10 0.056(1) 0.079(2) 0.062(1) -0.014(1) -0.005(1) 0.029(1)
O11 0.159(7) 0.171(6) 0.50(2) -0.016(5) 0.069(9) -0.021(9)
N1 0.042(2) 0.060(2) 0.064(2) -0.012(1) 0.002(1) 0.012(1)
C1 0.063(2) 0.047(2) 0.059(2) -0.014(1) -0.001(2) 0.011(1)
C2 0.076(3) 0.052(2) 0.054(2) -0.011(2) -0.002(2) 0.013(2)
C3 0.070(3) 0.054(2) 0.078(3) -0.010(2) -0.010(2) 0.016(2)
C4 0.064(2) 0.055(2) 0.095(3) -0.008(2) 0.005(2) 0.013(2)
C5 0.075(3) 0.059(2) 0.074(2) -0.009(2) 0.014(2) 0.015(2)
C6 0.076(3) 0.054(2) 0.062(2) -0.011(2) -0.004(2) 0.018(2)
C7 0.107(4) 0.098(4) 0.103(4) -0.007(3) -0.034(3) 0.031(3)
C8 0.117(5) 0.122(4) 0.089(4) -0.003(4) 0.035(3) 0.022(3)
C9 0.061(2) 0.058(2) 0.070(2) -0.019(2) -0.000(2) 0.015(2)
C10 0.046(2) 0.079(3) 0.076(2) -0.008(2) 0.009(2) 0.019(2)
C11 0.034(2) 0.072(2) 0.059(2) -0.005(1) 0.009(1) 0.010(2)
C12 0.049(2) 0.077(2) 0.056(2) 0.001(2) 0.002(1) 0.001(2)
C13 0.056(2) 0.074(2) 0.050(2) 0.009(2) 0.000(1) 0.007(2)
C14 0.044(2) 0.069(2) 0.046(2) 0.002(1) 0.014(1) 0.005(2)
C15 0.061(2) 0.076(2) 0.049(2) -0.009(2) -0.001(2) 0.004(2)
C16 0.061(2) 0.086(3) 0.053(2) -0.008(2) 0.001(2) 0.014(2)
C17 0.062(2) 0.071(2) 0.053(2) 0.008(2) 0.020(2) 0.002(2)
C18 0.048(2) 0.064(2) 0.057(2) 0.002(1) 0.007(1) 0.012(2)
C19 0.045(2) 0.049(2) 0.054(2) -0.006(1) 0.006(1) 0.011(1)
C20 0.040(2) 0.051(2) 0.060(2) -0.003(1) 0.003(1) 0.013(1)
C21 0.042(2) 0.060(2) 0.058(2) -0.001(1) 0.010(1) 0.014(2)
C22 0.053(2) 0.078(2) 0.052(2) -0.003(2) 0.008(1) 0.014(2)
C23 0.044(2) 0.070(2) 0.058(2) -0.004(2) 0.002(1) 0.011(2)
C24 0.041(2) 0.061(2) 0.057(2) -0.000(1) 0.005(1) 0.011(2)
C25 0.055(2) 0.106(3) 0.071(3) 0.013(2) 0.019(2) 0.020(2)
C26 0.060(3) 0.134(4) 0.074(3) 0.016(3) -0.003(2) 0.026(3)
C27 0.088(3) 0.070(2) 0.054(2) -0.018(2) 0.007(2) 0.019(2)
C28 0.133(5) 0.083(3) 0.081(3) -0.036(3) 0.008(3) 0.019(3)
C29 0.183(8) 0.084(4) 0.094(4) -0.020(4) 0.040(5) 0.028(3)
C30 0.197(8) 0.106(4) 0.095(4) 0.049(5) 0.048(5) 0.057(4)
C31 0.116(4) 0.102(3) 0.077(3) 0.009(3) 0.016(3) 0.049(3)
C32 0.076(3) 0.073(2) 0.050(2) -0.005(2) 0.012(2) 0.019(2)
C33 0.077(3) 0.118(4) 0.069(3) -0.039(3) 0.009(2) 0.020(3)
C34 0.065(3) 0.121(4) 0.087(3) -0.013(3) 0.013(2) 0.010(3)
C35 0.054(3) 0.172(6) 0.143(5) 0.038(3) 0.016(3) 0.056(5)
C36 0.048(2) 0.154(5) 0.125(5) -0.020(3) -0.021(3) 0.067(4)
C37 0.079(3) 0.115(4) 0.080(3) -0.045(3) -0.029(2) 0.045(3)
C38 0.084(3) 0.067(2) 0.069(2) -0.029(2) -0.011(2) 0.015(2)
C39 0.063(2) 0.058(2) 0.048(2) -0.004(2) 0.005(1) 0.010(1)
C40 0.072(3) 0.079(3) 0.058(2) -0.005(2) 0.001(2) 0.015(2)
C41 0.088(3) 0.088(3) 0.064(2) 0.003(2) 0.002(2) 0.027(2)
C42 0.122(4) 0.069(3) 0.070(3) -0.000(3) 0.019(3) 0.026(2)
C43 0.106(4) 0.062(2) 0.062(2) -0.009(2) 0.014(2) 0.014(2)
C44 0.070(2) 0.060(2) 0.045(2) -0.011(2) 0.011(2) 0.008(2)
C45 0.081(3) 0.086(3) 0.064(2) -0.042(2) 0.004(2) 0.017(2)
C46 0.056(2) 0.076(2) 0.076(2) -0.027(2) 0.016(2) 0.008(2)
C47 0.041(2) 0.073(2) 0.097(3) -0.014(2) -0.002(2) 0.030(2)
C48 0.055(2) 0.080(3) 0.084(3) -0.026(2) -0.018(2) 0.029(2)
C49 0.075(3) 0.080(3) 0.064(2) -0.020(2) -0.005(2) 0.008(2)
C50 0.060(2) 0.095(3) 0.056(2) -0.013(2) -0.009(2) 0.021(2)

loop_
_atom_type_symbol
_atom_type_description
_atom_type_scat_dispersion_real
_atom_type_scat_dispersion_imag
_atom_type_scat_source
C C 0.006 0.003
;
International Tables for Crystallography
(1992, Vol. C, Tables 4.2.6.8 and 6.1.1.4)
;
H H 0.000 0.000
;
International Tables for Crystallography
(1992, Vol. C, Table 6.1.1.4)
;
F F 0.026 0.016
;
International Tables for Crystallography
(1992, Vol. C, Tables 4.2.6.8 and 6.1.1.4)
;
N N 0.011 0.006
;
International Tables for Crystallography
(1992, Vol. C, Tables 4.2.6.8 and 6.1.1.4)
;
O O 0.017 0.010
;
International Tables for Crystallography
(1992, Vol. C, Tables 4.2.6.8 and 6.1.1.4)
;
P P 0.125 0.123
;
International Tables for Crystallography
(1992, Vol. C, Tables 4.2.6.8 and 6.1.1.4)
;

loop_
_geom_angle_atom_site_label_1
_geom_angle_atom_site_label_2
_geom_angle_atom_site_label_3
_geom_angle
_geom_angle_publ_flag
F1 P1 F2 179.2(5) yes
F1 P1 F3 94.9(6) yes
F2 P1 F3 85.8(6) yes
F1 P1 F4 91.7(3) yes
F2 P1 F4 88.7(3) yes
F3 P1 F4 88.0(3) yes
F1 P1 F5 87.7(6) yes
F2 P1 F5 91.7(6) yes
F3 P1 F5 177.4(6) yes
F4 P1 F5 91.4(3) yes
F1 P1 F6 90.3(3) yes
F2 P1 F6 89.3(2) yes
F3 P1 F6 94.5(3) yes
F4 P1 F6 176.7(3) yes
F5 P1 F6 86.0(3) yes
C17 O1 C18 114.8(3) yes
C27 O3 C33 116.4(3) yes
C34 O4 C35 113.4(5) yes
C36 O5 C37 111.2(4) yes
C38 O6 C39 118.1(3) yes
C44 O7 C45 116.0(3) yes
C46 O8 C47 112.9(3) yes
C48 O9 C49 113.0(3) yes
C32 O10 C50 116.7(3) yes
H63 O11 H64 139.4(1) no
C9 N1 C10 114.1(3) yes
C9 N1 H12 112.1(3) no
C10 N1 H12 114.4(3) no
C9 N1 H13 109.3(4) no
C10 N1 H13 101.2(4) no
H12 N1 H13 104.6(5) no
C2 C1 C6 119.9(4) yes
C2 C1 C9 119.5(3) yes
C6 C1 C9 120.6(4) yes
C1 C2 C3 121.4(4) yes
C1 C2 H1 119.9(5) no
C3 C2 H1 118.5(5) no
C2 C3 C4 118.0(4) yes
C2 C3 C7 120.6(4) yes
C4 C3 C7 121.4(4) yes
C3 C4 C5 122.5(4) yes
C3 C4 H2 112.0(6) no
C5 C4 H2 125.5(6) no
C4 C5 C6 117.6(4) yes
C4 C5 C8 121.3(5) yes
C6 C5 C8 121.2(5) yes
C1 C6 C5 120.7(4) yes
C1 C6 H3 121.1(5) no
C5 C6 H3 117.9(5) no
C3 C7 H4 110.3(7) no
C3 C7 H5 108.7(7) no
H4 C7 H5 109.5(8) no
C3 C7 H6 109.4(7) no
H4 C7 H6 109.5(8) no
H5 C7 H6 109.5(8) no
C5 C8 H7 109.9(7) no
C5 C8 H8 108.3(7) no
H7 C8 H8 109.5(8) no
C5 C8 H9 110.2(7) no
H7 C8 H9 109.5(8) no
H8 C8 H9 109.5(8) no
N1 C9 C1 111.3(3) yes
N1 C9 H10 105.1(3) no
C1 C9 H10 108.7(3) no
N1 C9 H11 99.6(2) no
C1 C9 H11 120.2(2) no
H10 C9 H11 110.8(4) no
N1 C10 C11 111.2(3) yes
N1 C10 H14 86.5(4) no
C11 C10 H14 124.9(4) no
N1 C10 H15 106.6(2) no
C11 C10 H15 110.5(2) no
H14 C10 H15 113.3(5) no
C10 C11 C12 120.6(4) yes
C10 C11 C16 121.8(4) yes
C12 C11 C16 117.5(4) yes
C11 C12 C13 121.7(3) yes
C11 C12 H16 118.5(4) no
C13 C12 H16 118.4(4) no
C12 C13 C14 120.6(4) yes
C12 C13 H17 121.1(5) no
C14 C13 H17 118.2(5) no
C13 C14 C15 118.1(4) yes
C13 C14 C17 122.7(3) yes
C15 C14 C17 119.2(3) yes
C14 C15 C16 120.4(3) yes
C14 C15 H18 108.9(4) no
C16 C15 H18 130.6(5) no
C11 C16 C15 121.5(4) yes
C11 C16 H19 118.5(5) no
C15 C16 H19 119.7(5) no
O1 C17 C14 109.9(3) yes
O1 C17 H20 106.0(4) no
C14 C17 H20 125.4(4) no
O1 C17 H21 101.9(4) no
C14 C17 H21 109.1(5) no
H20 C17 H21 101.9(5) no
O1 C18 O2 123.1(3) yes
O1 C18 C19 112.3(3) yes
O2 C18 C19 124.6(3) yes
C18 C19 C20 116.5(3) yes
C18 C19 C24 123.0(3) yes
C20 C19 C24 120.4(3) yes
C19 C20 C21 119.9(3) yes
C19 C20 H22 123.9(4) no
C21 C20 H22 115.8(4) no
C20 C21 C22 118.1(3) yes
C20 C21 C25 119.7(3) yes
C22 C21 C25 122.2(3) yes
C21 C22 C23 122.9(3) yes
C21 C22 H23 120.3(4) no
C23 C22 H23 116.8(4) no
C22 C23 C24 117.9(3) yes
C22 C23 C26 120.6(3) yes
C24 C23 C26 121.4(3) yes
C19 C24 C23 120.7(3) yes
C19 C24 H24 117.0(4) no
C23 C24 H24 122.1(4) no
C21 C25 H25 91.9(5) no
C21 C25 H26 101.1(5) no
H25 C25 H26 120.8(6) no
C21 C25 H27 111.1(5) no
H25 C25 H27 106.4(6) no
H26 C25 H27 121.0(6) no
C23 C26 H28 109.1(6) no
C23 C26 H29 109.9(6) no
H28 C26 H29 109.5(7) no
C23 C26 H30 109.5(6) no
H28 C26 H30 109.5(7) no
H29 C26 H30 109.5(7) no
O3 C27 C28 123.8(5) yes
O3 C27 C32 115.4(3) yes
C28 C27 C32 120.8(5) yes
C27 C28 C29 120.9(6) yes
C27 C28 H31 118.3(7) no
C29 C28 H31 119.8(8) no
C28 C29 C30 119.2(6) yes
C28 C29 H32 121.8(9) no
C30 C29 H32 118.5(9) no
C29 C30 C31 120.0(6) yes
C29 C30 H33 122.8(1) no
C31 C30 H33 117.2(9) no
C30 C31 C32 119.5(6) yes
C30 C31 H34 122.4(7) no
C32 C31 H34 118.0(6) no
O10 C32 C27 116.5(4) yes
O10 C32 C31 124.2(4) yes
C27 C32 C31 119.3(4) yes
O3 C33 C34 106.9(4) yes
O3 C33 H35 112.1(5) no
C34 C33 H35 112.5(6) no
O3 C33 H36 108.3(5) no
C34 C33 H36 103.2(6) no
H35 C33 H36 113.2(6) no
O4 C34 C33 108.1(4) yes
O4 C34 H37 117.4(7) no
C33 C34 H37 113.3(7) no
O4 C34 H38 103.9(6) no
C33 C34 H38 121.3(6) no
H37 C34 H38 92.5(7) no
O4 C35 C36 112.5(5) yes
O4 C35 H39 107.5(8) no
C36 C35 H39 107.1(8) no
O4 C35 H40 109.9(8) no
C36 C35 H40 110.2(8) no
H39 C35 H40 109.5(9) no
O5 C36 C35 111.1(4) yes
O5 C36 H41 117.5(7) no
C35 C36 H41 109.5(8) no
O5 C36 H42 111.9(6) no
C35 C36 H42 112.2(7) no
H41 C36 H42 93.6(7) no
O5 C37 C38 109.9(3) yes
O5 C37 H43 112.0(6) no
C38 C37 H43 113.7(6) no
O5 C37 H44 118.9(6) no
C38 C37 H44 109.2(6) no
H43 C37 H44 92.2(6) no
O6 C38 C37 113.3(4) yes
O6 C38 H45 108.1(5) no
C37 C38 H45 101.1(5) no
O6 C38 H46 110.6(5) no
C37 C38 H46 103.5(5) no
H45 C38 H46 119.9(6) no
O6 C39 C40 125.7(3) yes
O6 C39 C44 114.7(3) yes
C40 C39 C44 119.6(4) yes
C39 C40 C41 120.2(4) yes
C39 C40 H47 120.7(5) no
C41 C40 H47 119.0(5) no
C40 C41 C42 120.7(4) yes
C40 C41 H48 114.9(6) no
C42 C41 H48 124.4(6) no
C41 C42 C43 119.4(4) yes
C41 C42 H49 122.7(6) no
C43 C42 H49 116.3(6) no
C42 C43 C44 121.0(4) yes
C42 C43 H50 118.3(5) no
C44 C43 H50 120.6(5) no
O7 C44 C39 115.2(3) yes
O7 C44 C43 125.8(4) yes
C39 C44 C43 119.0(4) yes
O7 C45 C46 108.9(3) yes
O7 C45 H51 109.4(5) no
C46 C45 H51 105.5(5) no
O7 C45 H52 104.8(4) no
C46 C45 H52 106.1(5) no
H51 C45 H52 121.6(6) no
O8 C46 C45 109.4(3) yes
O8 C46 H53 100.3(4) no
C45 C46 H53 113.4(5) no
O8 C46 H54 104.5(4) no
C45 C46 H54 113.1(5) no
H53 C46 H54 114.7(6) no
O8 C47 C48 109.9(3) yes
O8 C47 H55 107.5(4) no
C48 C47 H55 119.6(5) no
O8 C47 H56 109.9(5) no
C48 C47 H56 109.9(5) no
H55 C47 H56 99.5(5) no
O9 C48 C47 110.1(3) yes
O9 C48 H57 103.6(4) no
C47 C48 H57 92.7(5) no
O9 C48 H58 112.9(5) no
C47 C48 H58 109.9(5) no
H57 C48 H58 125.6(5) no
O9 C49 C50 109.6(3) yes
O9 C49 H59 106.7(5) no
C50 C49 H59 114.0(5) no
O9 C49 H60 104.8(5) no
C50 C49 H60 113.3(6) no
H59 C49 H60 107.8(6) no
O10 C50 C49 108.1(3) yes
O10 C50 H61 114.0(4) no
C49 C50 H61 106.7(5) no
O10 C50 H62 100.0(4) no
C49 C50 H62 113.8(5) no
H61 C50 H62 114.2(5) no

loop_
_geom_bond_atom_site_label_1
_geom_bond_atom_site_label_2
_geom_bond_distance
_geom_bond_publ_flag
P1 F1 1.489(4) yes
P1 F2 1.484(4) yes
P1 F3 1.483(5) yes
P1 F4 1.581(3) yes
P1 F5 1.483(5) yes
P1 F6 1.562(3) yes
O1 C17 1.452(4) yes
O1 C18 1.344(4) yes
O2 C18 1.200(5) yes
O3 C27 1.375(5) yes
O3 C33 1.429(5) yes
O4 C34 1.432(6) yes
O4 C35 1.358(7) yes
O5 C36 1.398(6) yes
O5 C37 1.413(5) yes
O6 C38 1.437(4) yes
O6 C39 1.373(4) yes
O7 C44 1.381(5) yes
O7 C45 1.442(4) yes
O8 C46 1.430(5) yes
O8 C47 1.419(5) yes
O9 C48 1.408(4) yes
O9 C49 1.430(5) yes
O10 C32 1.377(5) yes
O10 C50 1.417(5) yes
O11 H63 1.00(2) no
O11 H64 1.15(2) no
N1 C9 1.496(5) yes
N1 C10 1.489(5) yes
N1 H12 0.88(5) no
N1 H13 0.90(5) no
C1 C2 1.377(5) yes
C1 C6 1.370(5) yes
C1 C9 1.506(6) yes
C2 C3 1.379(6) yes
C2 H1 0.867(5) no
C3 C4 1.365(6) yes
C3 C7 1.506(6) yes
C4 C5 1.401(6) yes
C4 H2 0.782(5) no
C5 C6 1.391(6) yes
C5 C8 1.498(6) yes
C6 H3 1.111(7) no
C7 H4 0.950(8) no
C7 H5 0.950(8) no
C7 H6 0.950(9) no
C8 H7 0.950(9) no
C8 H8 0.95(1) no
C8 H9 0.950(9) no
C9 H10 0.98(5) no
C9 H11 0.96(4) no
C10 C11 1.487(6) yes
C10 H14 1.20(7) no
C10 H15 1.07(5) no
C11 C12 1.376(6) yes
C11 C16 1.396(5) yes
C12 C13 1.380(6) yes
C12 H16 1.185(6) no
C13 C14 1.399(5) yes
C13 H17 0.962(6) no
C14 C15 1.387(5) yes
C14 C17 1.507(5) yes
C15 C16 1.384(6) yes
C15 H18 1.029(5) no
C16 H19 1.005(6) no
C17 H20 1.013(5) no
C17 H21 0.829(5) no
C18 C19 1.480(5) yes
C19 C20 1.392(4) yes
C19 C24 1.389(5) yes
C20 C21 1.391(5) yes
C20 H22 0.975(5) no
C21 C22 1.389(5) yes
C21 C25 1.513(5) yes
C22 C23 1.391(5) yes
C22 H23 0.994(5) no
C23 C24 1.380(5) yes
C23 C26 1.513(6) yes
C24 H24 1.041(5) no
C25 H25 1.024(8) no
C25 H26 0.936(6) no
C25 H27 0.899(6) no
C26 H28 0.950(6) no
C26 H29 0.950(9) no
C26 H30 0.950(7) no
C27 C28 1.386(6) yes
C27 C32 1.380(6) yes
C28 C29 1.36(1) yes
C28 H31 1.08(1) no
C29 C30 1.402(11) yes
C29 H32 1.08(1) no
C30 C31 1.406(9) yes
C30 H33 0.94(1) no
C31 C32 1.386(7) yes
C31 H34 1.13(1) no
C33 C34 1.485(8) yes
C33 H35 1.081(8) no
C33 H36 1.097(8) no
C34 H37 0.838(7) no
C34 H38 1.181(8) no
C35 C36 1.473(9) yes
C35 H39 0.95(1) no
C35 H40 0.950(8) no
C36 H41 0.911(8) no
C36 H42 1.07(1) no
C37 C38 1.501(7) yes
C37 H43 0.879(6) no
C37 H44 0.850(7) no
C38 H45 1.048(7) no
C38 H46 0.963(6) no
C39 C40 1.376(6) yes
C39 C44 1.409(5) yes
C40 C41 1.393(6) yes
C40 H47 1.084(7) no
C41 C42 1.363(7) yes
C41 H48 1.022(7) no
C42 C43 1.393(7) yes
C42 H49 1.090(8) no
C43 C44 1.379(6) yes
C43 H50 1.138(8) no
C45 C46 1.464(7) yes
C45 H51 1.005(6) no
C45 H52 1.162(7) no
C46 H53 0.916(6) no
C46 H54 1.027(6) no
C47 C48 1.469(6) yes
C47 H55 1.040(6) no
C47 H56 0.965(6) no
C48 H57 1.157(7) no
C48 H58 1.076(7) no
C49 C50 1.504(6) yes
C49 H59 0.987(6) no
C49 H60 0.837(5) no
C50 H61 1.095(6) no
C50 H62 1.076(6) no

loop_
_geom_contact_atom_site_label_1
_geom_contact_atom_site_label_2
_geom_contact_site_symmetry_2
_geom_contact_distance
_geom_contact_publ_flag
P1 F1 . 1.489(4) yes
P1 F2 . 1.484(4) yes
P1 F3 . 1.483(5) yes
P1 F4 . 1.581(3) yes
P1 F5 . 1.483(5) yes
P1 F6 . 1.562(3) yes
P1 H20 2_656 3.4(1) no
P1 H44 . 3.58(2) no
P1 H57 1_656 3.5(2) no
P1 H61 1_656 3.6(1) no
F1 F2 . 2.973(6) yes
F1 F3 . 2.189(11) yes
F1 F4 . 2.204(6) yes
F1 F5 . 2.058(11) yes
F1 F6 . 2.163(6) yes
F1 C29 2_666 3.428(8) yes
F1 C37 . 3.280(7) yes
F1 H8 1_655 3.3(1) no
F1 H32 2_666 2.5(2) no
F1 H35 1_556 2.8(1) no
F1 H42 . 3.41(3) no
F1 H43 . 2.86(3) no
F1 H44 . 2.66(3) no
F1 H47 . 3.26(3) no
F2 F3 . 2.020(11) yes
F2 F4 . 2.144(6) yes
F2 F5 . 2.128(11) yes
F2 F6 . 2.141(6) yes
F2 C25 1_655 3.351(6) yes
F2 C49 1_656 3.564(9) yes
F2 H20 2_656 3.0(1) no
F2 H25 1_655 2.7(1) no
F2 H27 1_655 3.4(1) no
F2 H52 1_655 3.2(1) no
F2 H57 1_656 3.0(2) no
F2 H59 1_656 2.7(2) no
F2 H61 1_656 3.6(2) no
F3 F4 . 2.129(7) yes
F3 F5 . 2.965(7) yes
F3 F6 . 2.236(7) yes
F3 C50 1_656 3.222(8) yes
F3 H8 1_655 3.2(1) no
F3 H9 1_655 3.3(1) no
F3 H34 1_656 3.4(2) no
F3 H52 1_655 2.9(1) no
F3 H59 1_656 3.3(2) no
F3 H61 1_656 2.7(2) no
F3 H62 1_656 3.0(2) no
F4 F5 . 2.195(6) yes
F4 F6 . 3.141(4) yes
F4 C34 1_556 3.513(6) yes
F4 C48 1_656 3.454(6) yes
F4 C50 1_656 3.510(6) yes
F4 H4 1_656 3.2(2) no
F4 H6 1_656 3.3(2) no
F4 H35 1_556 3.39(9) no
F4 H37 1_556 3.59(8) no
F4 H38 1_556 2.59(7) no
F4 H57 1_656 2.4(2) no
F4 H59 1_656 3.3(2) no
F4 H61 1_656 2.6(2) no
F5 F6 . 2.077(8) yes
F5 C34 1_556 3.460(8) yes
F5 C40 . 3.442(9) yes
F5 C41 . 3.512(8) yes
F5 H20 2_656 2.8(1) no
F5 H29 2_657 3.4(1) no
F5 H35 1_556 3.1(1) no
F5 H37 1_556 3.11(8) no
F5 H38 1_556 3.07(8) no
F5 H44 . 3.30(3) no
F5 H47 . 2.82(2) no
F5 H48 . 2.92(3) no
F6 O1 2_656 3.394(5) yes
F6 C17 2_656 3.325(6) yes
F6 C18 2_656 3.596(5) yes
F6 C36 . 3.574(7) yes
F6 H20 2_656 2.50(9) no
F6 H21 2_656 3.47(7) no
F6 H42 . 2.56(2) no
F6 H44 . 2.96(2) no
F6 H52 1_655 3.48(6) no
F6 H54 1_655 3.42(8) no
O1 O2 . 2.237(4) yes
O1 C13 . 2.849(5) yes
O1 C13 2_656 3.409(5) yes
O1 C14 . 2.422(4) yes
O1 C17 . 1.452(4) yes
O1 C18 . 1.344(4) yes
O1 C19 . 2.346(4) yes
O1 C24 . 2.750(4) yes
O1 H16 2_656 3.56(3) no
O1 H17 . 2.57(1) no
O1 H17 2_656 2.95(1) no
O1 H20 . 1.987(9) no
O1 H21 . 1.814(9) no
O1 H24 . 2.38(1) no
O2 C14 . 3.014(5) yes
O2 C17 . 2.628(5) yes
O2 C18 . 1.200(5) yes
O2 C19 . 2.376(4) yes
O2 C20 . 2.796(4) yes
O2 C20 2_556 3.442(4) yes
O2 C25 2_556 3.368(6) yes
O2 H20 . 2.58(1) no
O2 H21 . 3.41(2) no
O2 H22 . 2.56(1) no
O2 H22 2_556 2.53(1) no
O2 H25 2_556 3.08(3) no
O2 H26 2_556 2.95(3) no
O2 H51 . 3.07(2) no
O2 H52 2_556 3.56(3) no
O2 H54 2_556 3.21(3) no
O3 O4 . 2.892(5) yes
O3 O10 . 2.584(4) yes
O3 C27 . 1.375(5) yes
O3 C28 . 2.436(7) yes
O3 C32 . 2.328(5) yes
O3 C33 . 1.429(5) yes
O3 C34 . 2.342(7) yes
O3 H11 . 2.9(1) no
O3 H15 . 3.0(1) no
O3 H31 . 2.68(2) no
O3 H35 . 2.09(1) no
O3 H36 . 2.06(1) no
O3 H37 . 2.50(2) no
O3 H38 . 3.44(2) no
O3 H47 1_554 3.31(5) no
O3 H63 . 3.28(3) no
O4 O5 . 2.761(4) yes
O4 O11 . 3.534(8) yes
O4 C10 . 3.549(5) yes
O4 C33 . 2.361(6) yes
O4 C34 . 1.432(6) yes
O4 C35 . 1.358(7) yes
O4 C36 . 2.355(7) yes
O4 H6 1_655 3.28(7) no
O4 H14 . 2.9(2) no
O4 H15 . 3.4(1) no
O4 H35 . 3.30(2) no
O4 H36 . 2.33(2) no
O4 H37 . 1.96(1) no
O4 H38 . 2.06(1) no
O4 H39 . 1.88(2) no
O4 H40 . 1.90(1) no
O4 H41 . 2.66(2) no
O4 H42 . 3.29(3) no
O4 H64 2_666 3.45(4) no
O5 O6 . 2.885(4) yes
O5 C10 . 3.448(5) yes
O5 C35 . 2.368(7) yes
O5 C36 . 1.398(6) yes
O5 C37 . 1.413(5) yes
O5 C38 . 2.387(6) yes
O5 H10 . 3.1(2) no
O5 H14 . 2.3(2) no
O5 H16 . 3.25(2) no
O5 H39 . 2.56(2) no
O5 H40 . 3.18(2) no
O5 H41 . 1.99(1) no
O5 H42 . 2.06(1) no
O5 H43 . 1.92(1) no
O5 H44 . 1.97(1) no
O5 H45 . 2.45(1) no
O5 H46 . 3.16(2) no
O6 O7 . 2.573(3) yes
O6 N1 . 3.358(4) yes
O6 C9 . 3.567(5) yes
O6 C37 . 2.454(5) yes
O6 C38 . 1.437(4) yes
O6 C39 . 1.373(4) yes
O6 C40 . 2.446(5) yes
O6 C44 . 2.343(4) yes
O6 H3 . 2.71(1) no
O6 H10 . 2.9(2) no
O6 H12 . 2.8(1) no
O6 H14 . 3.1(2) no
O6 H16 . 2.75(1) no
O6 H43 . 3.22(2) no
O6 H44 . 2.69(2) no
O6 H45 . 2.02(1) no
O6 H46 . 1.99(1) no
O6 H47 . 2.74(2) no
O7 O8 . 2.876(4) yes
O7 N1 . 3.160(4) yes
O7 C12 . 3.358(4) yes
O7 C39 . 2.356(4) yes
O7 C43 . 2.457(5) yes
O7 C44 . 1.381(5) yes
O7 C45 . 1.442(4) yes
O7 C46 . 2.365(5) yes
O7 H3 . 3.02(1) no
O7 H12 . 2.3(1) no
O7 H13 . 3.5(2) no
O7 H16 . 2.87(1) no
O7 H50 . 2.77(2) no
O7 H51 . 2.01(1) no
O7 H52 . 2.07(1) no
O7 H53 . 2.47(1) no
O7 H54 . 3.28(2) no
O7 H62 1_556 3.54(4) no
O8 O9 . 2.839(4) yes
O8 N1 . 2.951(4) yes
O8 C45 . 2.363(5) yes
O8 C46 . 1.430(5) yes
O8 C47 . 1.419(5) yes
O8 C48 . 2.364(5) yes
O8 H12 . 2.6(1) no
O8 H13 . 2.4(2) no
O8 H26 2_556 3.58(5) no
O8 H51 . 2.42(1) no
O8 H52 . 3.35(2) no
O8 H53 . 1.831(9) no
O8 H54 . 1.96(1) no
O8 H55 . 2.00(1) no
O8 H56 . 1.969(9) no
O8 H57 . 3.19(2) no
O8 H58 . 2.60(1) no
O9 O10 . 2.888(4) yes
O9 N1 . 2.932(4) yes
O9 C2 . 3.440(4) yes
O9 C9 . 3.527(5) yes
O9 C10 . 3.509(5) yes
O9 C47 . 2.358(5) yes
O9 C48 . 1.408(4) yes
O9 C49 . 1.430(5) yes
O9 C50 . 2.399(5) yes
O9 H1 . 3.07(1) no
O9 H11 . 3.4(1) no
O9 H12 . 3.4(2) no
O9 H13 . 2.0(1) no
O9 H15 . 3.2(1) no
O9 H19 . 3.00(2) no
O9 H55 . 2.72(2) no
O9 H56 . 3.19(2) no
O9 H57 . 2.02(1) no
O9 H58 . 2.08(1) no
O9 H59 . 1.957(9) no
O9 H60 . 1.83(1) no
O9 H61 . 2.54(2) no
O9 H62 . 3.36(2) no
O10 C9 . 3.536(5) yes
O10 C27 . 2.345(5) yes
O10 C31 . 2.442(6) yes
O10 C32 . 1.377(5) yes
O10 C49 . 2.365(5) yes
O10 C50 . 1.417(5) yes
O10 H1 . 2.94(2) no
O10 H11 . 2.7(1) no
O10 H13 . 3.4(2) no
O10 H15 . 3.0(1) no
O10 H34 . 2.69(2) no
O10 H59 . 3.24(2) no
O10 H60 . 2.48(1) no
O10 H61 . 2.11(1) no
O10 H62 . 1.923(9) no
O11 H2 2_566 3.25(7) no
O11 H10 . 3.1(2) no
O11 H11 . 3.5(1) no
O11 H36 . 3.19(4) no
O11 H36 2_666 3.54(4) no
O11 H45 . 3.47(5) no
O11 H63 . 1.00(2) no
O11 H63 2_666 2.55(2) no
O11 H64 . 1.15(2) no
O11 H64 2_666 2.33(2) no
N1 C1 . 2.478(5) yes
N1 C2 . 3.385(5) yes
N1 C6 . 3.188(5) yes
N1 C9 . 1.496(5) yes
N1 C10 . 1.489(5) yes
N1 C11 . 2.455(5) yes
N1 C12 . 3.224(5) yes
N1 C16 . 3.335(5) yes
N1 H1 . 3.45(2) no
N1 H3 . 3.15(2) no
N1 H10 . 2.0(1) no
N1 H11 . 1.91(9) no
N1 H12 . 0.88(5) no
N1 H13 . 0.90(5) no
N1 H14 . 1.9(1) no
N1 H15 . 2.07(9) no
N1 H16 . 3.19(2) no
N1 H19 . 3.40(2) no
N1 H53 . 3.60(2) no
C1 C2 . 1.377(5) yes
C1 C3 . 2.404(6) yes
C1 C4 . 2.738(6) yes
C1 C5 . 2.399(5) yes
C1 C6 . 1.370(5) yes
C1 C9 . 1.506(6) yes
C1 H1 . 1.96(1) no
C1 H2 . 3.52(2) no
C1 H2 2_566 3.58(2) no
C1 H3 . 2.16(1) no
C1 H5 2_566 3.50(3) no
C1 H10 . 2.0(1) no
C1 H11 . 2.16(9) no
C1 H12 . 2.6(1) no
C1 H13 . 2.6(1) no
C1 H53 . 3.49(2) no
C1 H55 . 3.25(2) no
C2 C3 . 1.379(6) yes
C2 C4 . 2.353(6) yes
C2 C5 . 2.765(5) yes
C2 C6 . 2.377(5) yes
C2 C7 . 2.506(7) yes
C2 C9 . 2.491(6) yes
C2 H1 . 0.867(5) no
C2 H2 . 3.01(2) no
C2 H3 . 3.39(2) no
C2 H4 . 2.55(2) no
C2 H5 . 3.10(2) no
C2 H6 . 3.11(2) no
C2 H7 2_566 3.38(4) no
C2 H10 . 3.2(2) no
C2 H11 . 2.7(1) no
C2 H13 . 3.2(2) no
C2 H55 . 3.05(2) no
C2 H61 . 3.43(2) no
C3 C4 . 1.365(6) yes
C3 C5 . 2.424(6) yes
C3 C6 . 2.778(6) yes
C3 C7 . 1.506(6) yes
C3 H1 . 1.95(1) no
C3 H2 . 1.81(1) no
C3 H4 . 2.04(2) no
C3 H5 . 2.02(2) no
C3 H6 . 2.03(2) no
C3 H55 . 3.10(2) no
C4 C5 . 1.401(6) yes
C4 C6 . 2.388(6) yes
C4 C7 . 2.504(8) yes
C4 C8 . 2.527(8) yes
C4 H1 . 3.13(2) no
C4 H2 . 0.782(5) no
C4 H3 . 3.39(2) no
C4 H4 . 3.27(3) no
C4 H5 . 2.73(2) no
C4 H6 . 2.74(2) no
C4 H7 . 2.75(2) no
C4 H8 . 2.75(2) no
C4 H9 . 3.30(3) no
C4 H41 1_455 3.37(7) no
C4 H55 . 3.34(2) no
C5 C6 . 1.391(6) yes
C5 C8 . 1.498(6) yes
C5 H2 . 1.96(1) no
C5 H3 . 2.15(1) no
C5 H5 2_566 3.29(3) no
C5 H7 . 2.03(1) no
C5 H8 . 2.01(2) no
C5 H9 . 2.03(2) no
C5 H53 . 3.18(2) no
C5 H55 . 3.55(2) no
C6 C8 . 2.517(7) yes
C6 C9 . 2.499(6) yes
C6 H1 . 3.16(2) no
C6 H2 . 3.12(2) no
C6 H3 . 1.111(7) no
C6 H5 2_566 2.94(4) no
C6 H7 . 3.13(2) no
C6 H8 . 3.10(3) no
C6 H9 . 2.56(2) no
C6 H10 . 2.6(1) no
C6 H11 . 3.4(1) no
C6 H12 . 3.0(1) no
C6 H13 . 3.5(2) no
C6 H53 . 2.97(2) no
C6 H55 . 3.49(2) no
C7 H1 . 2.62(2) no
C7 H2 . 2.51(2) no
C7 H4 . 0.950(8) no
C7 H5 . 0.950(8) no
C7 H6 . 0.950(9) no
C7 H33 2_565 3.27(7) no
C7 H36 1_455 3.60(7) no
C7 H38 1_455 3.52(9) no
C7 H64 2_566 3.42(9) no
C8 H2 . 2.71(2) no
C8 H3 . 2.71(2) no
C8 H7 . 0.950(9) no
C8 H8 . 0.95(1) no
C8 H9 . 0.950(9) no
C8 H34 1_556 3.59(8) no
C8 H41 1_455 3.58(8) no
C9 C10 . 2.504(6) yes
C9 H1 . 2.61(2) no
C9 H3 . 2.73(2) no
C9 H10 . 0.98(5) no
C9 H11 . 0.96(4) no
C9 H12 . 2.0(1) no
C9 H13 . 2.0(1) no
C9 H14 . 2.3(1) no
C9 H15 . 2.8(1) no
C9 H45 . 3.43(2) no
C10 C11 . 1.487(6) yes
C10 C12 . 2.488(6) yes
C10 C16 . 2.520(6) yes
C10 H10 . 2.7(1) no
C10 H11 . 2.5(1) no
C10 H12 . 2.0(1) no
C10 H13 . 1.9(1) no
C10 H14 . 1.20(7) no
C10 H15 . 1.07(5) no
C10 H16 . 2.72(2) no
C10 H19 . 2.69(2) no
C10 H39 . 3.13(2) no
C11 C12 . 1.376(6) yes
C11 C13 . 2.408(6) yes
C11 C14 . 2.817(5) yes
C11 C15 . 2.426(5) yes
C11 C16 . 1.396(5) yes
C11 H12 . 2.6(1) no
C11 H13 . 2.6(2) no
C11 H14 . 2.4(2) no
C11 H15 . 2.1(1) no
C11 H16 . 2.20(1) no
C11 H17 . 3.28(2) no
C11 H18 . 3.41(2) no
C11 H19 . 2.07(1) no
C11 H24 2_656 3.31(4) no
C11 H30 2_656 3.23(7) no
C11 H39 . 3.53(3) no
C12 C13 . 1.380(6) yes
C12 C14 . 2.415(5) yes
C12 C15 . 2.756(5) yes
C12 C16 . 2.370(5) yes
C12 C44 . 3.408(5) yes
C12 H12 . 3.0(1) no
C12 H13 . 3.5(2) no
C12 H14 . 2.9(2) no
C12 H15 . 3.4(2) no
C12 H16 . 1.185(6) no
C12 H17 . 2.05(1) no
C12 H19 . 3.27(2) no
C12 H24 2_656 2.88(4) no
C13 C14 . 1.399(5) yes
C13 C15 . 2.390(5) yes
C13 C16 . 2.748(6) yes
C13 C17 . 2.550(6) yes
C13 C18 . 3.331(6) yes
C13 H16 . 2.21(1) no
C13 H17 . 0.962(6) no
C13 H17 2_656 3.036(6) no
C13 H18 . 3.25(2) no
C13 H20 . 3.47(2) no
C13 H21 . 2.84(2) no
C13 H21 2_656 3.42(2) no
C13 H24 2_656 3.02(3) no
C14 C15 . 1.387(5) yes
C14 C16 . 2.405(6) yes
C14 C17 . 1.507(5) yes
C14 C18 . 2.983(5) yes
C14 H16 . 3.47(2) no
C14 H17 . 2.04(1) no
C14 H17 2_656 3.37(1) no
C14 H18 . 1.98(1) no
C14 H19 . 3.31(2) no
C14 H20 . 2.25(1) no
C14 H21 . 1.94(1) no
C14 H24 2_656 3.57(3) no
C15 C16 . 1.384(6) yes
C15 C17 . 2.497(6) yes
C15 H17 . 3.25(2) no
C15 H18 . 1.029(5) no
C15 H19 . 2.07(1) no
C15 H20 . 2.82(2) no
C15 H21 . 2.91(2) no
C15 H26 2_556 3.08(7) no
C15 H28 1_554 3.06(7) no
C15 H30 2_656 3.25(6) no
C16 H12 . 3.5(2) no
C16 H13 . 3.1(2) no
C16 H15 . 2.6(1) no
C16 H16 . 3.44(2) no
C16 H18 . 2.20(1) no
C16 H19 . 1.005(6) no
C16 H30 2_656 2.90(7) no
C16 H60 . 3.28(2) no
C17 C18 . 2.355(5) yes
C17 H17 . 2.70(1) no
C17 H17 2_656 3.12(1) no
C17 H18 . 2.48(2) no
C17 H20 . 1.013(5) no
C17 H21 . 0.829(5) no
C18 C19 . 1.480(5) yes
C18 C20 . 2.443(5) yes
C18 C24 . 2.522(5) yes
C18 H17 . 3.16(2) no
C18 H20 . 2.59(1) no
C18 H21 . 2.98(2) no
C18 H22 . 2.65(1) no
C18 H24 . 2.69(1) no
C18 H50 . 3.37(2) no
C18 H51 . 3.51(2) no
C18 H54 2_556 3.10(4) no
C19 C20 . 1.392(4) yes
C19 C21 . 2.409(4) yes
C19 C22 . 2.740(5) yes
C19 C23 . 2.407(5) yes
C19 C24 . 1.389(5) yes
C19 H22 . 2.10(1) no
C19 H24 . 2.08(1) no
C19 H50 . 2.79(1) no
C19 H54 2_556 2.96(4) no
C19 H56 2_556 3.27(6) no
C20 C21 . 1.391(5) yes
C20 C22 . 2.384(5) yes
C20 C23 . 2.799(5) yes
C20 C24 . 2.414(5) yes
C20 C25 . 2.511(5) yes
C20 H22 . 0.975(5) no
C20 H23 . 3.29(2) no
C20 H24 . 3.33(2) no
C20 H25 . 2.52(1) no
C20 H26 . 2.62(2) no
C20 H27 . 3.25(2) no
C20 H50 . 2.58(2) no
C20 H51 . 3.52(2) no
C20 H54 2_556 3.04(3) no
C20 H56 2_556 3.23(5) no
C21 C22 . 1.389(5) yes
C21 C23 . 2.441(5) yes
C21 C24 . 2.790(4) yes
C21 C25 . 1.513(5) yes
C21 H22 . 2.02(1) no
C21 H23 . 2.08(1) no
C21 H25 . 1.86(1) no
C21 H26 . 1.93(1) no
C21 H27 . 2.02(1) no
C21 H27 2_557 3.59(1) no
C21 H49 . 3.54(2) no
C21 H50 . 2.91(2) no
C21 H56 2_556 3.24(6) no
C21 H58 2_556 2.93(6) no
C22 C23 . 1.391(5) yes
C22 C24 . 2.374(5) yes
C22 C25 . 2.541(5) yes
C22 C26 . 2.524(6) yes
C22 H22 . 3.24(2) no
C22 H23 . 0.994(5) no
C22 H24 . 3.33(2) no
C22 H25 . 2.95(2) no
C22 H26 . 3.05(2) no
C22 H27 . 2.60(2) no
C22 H27 2_557 3.25(2) no
C22 H28 . 2.60(2) no
C22 H29 . 2.96(2) no
C22 H30 . 3.24(2) no
C22 H49 . 3.06(2) no
C22 H50 . 3.42(2) no
C22 H56 2_556 3.21(8) no
C22 H58 2_556 3.10(7) no
C23 C24 . 1.380(5) yes
C23 C26 . 1.513(6) yes
C23 H23 . 2.04(1) no
C23 H24 . 2.13(1) no
C23 H28 . 2.03(1) no
C23 H29 . 2.04(1) no
C23 H30 . 2.04(1) no
C23 H49 . 3.02(2) no
C23 H56 2_556 3.24(8) no
C24 C26 . 2.525(6) yes
C24 H22 . 3.32(2) no
C24 H23 . 3.26(2) no
C24 H24 . 1.041(5) no
C24 H28 . 3.24(2) no
C24 H29 . 2.95(2) no
C24 H30 . 2.62(2) no
C24 H39 2_656 3.3(1) no
C24 H49 . 3.42(2) no
C24 H50 . 3.35(2) no
C24 H56 2_556 3.27(7) no
C25 H18 2_556 3.41(7) no
C25 H22 . 2.60(2) no
C25 H23 . 2.73(2) no
C25 H23 2_557 3.06(2) no
C25 H25 . 1.024(8) no
C25 H26 . 0.936(6) no
C25 H27 . 0.899(6) no
C25 H27 2_557 3.115(6) no
C25 H58 2_556 2.94(6) no
C25 H59 1_556 3.44(9) no
C26 H18 1_556 3.18(6) no
C26 H23 . 2.64(2) no
C26 H24 . 2.76(2) no
C26 H28 . 0.950(6) no
C26 H29 . 0.950(9) no
C26 H30 . 0.950(7) no
C26 H37 2_656 3.4(1) no
C26 H39 2_656 3.6(1) no
C26 H48 2_657 3.27(4) no
C26 H49 . 3.52(3) no
C27 C28 . 1.386(6) yes
C27 C29 . 2.389(8) yes
C27 C30 . 2.757(9) yes
C27 C31 . 2.388(8) yes
C27 C32 . 1.380(6) yes
C27 C33 . 2.383(7) yes
C27 H11 . 3.3(2) no
C27 H31 . 2.13(2) no
C27 H32 . 3.38(3) no
C27 H34 . 3.40(3) no
C27 H35 . 2.63(2) no
C27 H36 . 2.77(2) no
C27 H46 1_554 3.23(5) no
C27 H47 1_554 3.37(7) no
C27 H63 . 3.37(4) no
C28 C29 . 1.36(1) yes
C28 C30 . 2.381(12) yes
C28 C31 . 2.770(9) yes
C28 C32 . 2.406(7) yes
C28 C33 . 2.825(9) yes
C28 H31 . 1.08(1) no
C28 H31 2_665 3.43(1) no
C28 H32 . 2.14(2) no
C28 H33 . 3.24(4) no
C28 H35 . 2.81(2) no
C28 H36 . 2.83(2) no
C28 H43 2_666 3.56(7) no
C28 H46 1_554 3.17(7) no
C28 H63 . 3.33(5) no
C29 C30 . 1.402(11) yes
C29 C31 . 2.43(1) yes
C29 C32 . 2.792(8) yes
C29 H7 2_566 3.5(1) no
C29 H31 . 2.12(2) no
C29 H31 2_665 3.24(2) no
C29 H32 . 1.08(1) no
C29 H33 . 2.06(3) no
C29 H34 . 3.47(4) no
C29 H46 1_554 3.25(9) no
C30 C31 . 1.406(9) yes
C30 C32 . 2.413(7) yes
C30 H4 2_565 3.38(6) no
C30 H7 2_566 3.1(1) no
C30 H31 . 3.36(4) no
C30 H32 . 2.14(3) no
C30 H33 . 0.94(1) no
C30 H34 . 2.23(3) no
C30 H46 1_554 3.5(1) no
C31 C32 . 1.386(7) yes
C31 C50 . 2.813(7) yes
C31 H7 2_566 3.18(9) no
C31 H9 1_554 3.45(8) no
C31 H32 . 3.40(4) no
C31 H33 . 2.01(2) no
C31 H34 . 1.13(1) no
C31 H46 1_554 3.50(8) no
C31 H61 . 2.80(2) no
C31 H62 . 2.70(2) no
C32 C33 . 3.598(7) yes
C32 C50 . 2.379(6) yes
C32 H1 . 3.32(2) no
C32 H7 2_566 3.59(8) no
C32 H11 . 3.3(2) no
C32 H31 . 3.37(3) no
C32 H33 . 3.24(3) no
C32 H34 . 2.16(2) no
C32 H46 1_554 3.43(6) no
C32 H61 . 2.77(2) no
C32 H62 . 2.48(1) no
C33 C34 . 1.485(8) yes
C33 C35 . 3.600(9) yes
C33 H6 1_655 3.30(8) no
C33 H31 . 2.49(2) no
C33 H32 2_665 3.46(5) no
C33 H35 . 1.081(8) no
C33 H36 . 1.097(8) no
C33 H37 . 1.97(2) no
C33 H38 . 2.33(2) no
C33 H47 1_554 3.39(7) no
C33 H63 . 3.53(4) no
C34 C35 . 2.331(9) yes
C34 H6 1_655 3.15(8) no
C34 H15 . 3.5(1) no
C34 H29 2_656 3.3(2) no
C34 H35 . 2.15(2) no
C34 H36 . 2.04(2) no
C34 H37 . 0.838(7) no
C34 H38 . 1.181(8) no
C34 H39 . 2.55(3) no
C34 H40 . 2.48(2) no
C35 C36 . 1.473(9) yes
C35 H14 . 3.0(2) no
C35 H37 . 2.57(2) no
C35 H38 . 2.43(2) no
C35 H39 . 0.95(1) no
C35 H40 . 0.950(8) no
C35 H41 . 1.97(2) no
C35 H42 . 2.12(2) no
C35 H55 1_655 3.41(6) no
C35 H56 1_655 3.36(7) no
C36 C37 . 2.319(8) yes
C36 H14 . 3.2(2) no
C36 H39 . 1.97(2) no
C36 H40 . 2.01(2) no
C36 H41 . 0.911(8) no
C36 H42 . 1.07(1) no
C36 H43 . 2.45(2) no
C36 H44 . 2.58(2) no
C37 C38 . 1.501(7) yes
C37 C39 . 3.119(6) yes
C37 C40 . 3.201(6) yes
C37 H14 . 3.4(2) no
C37 H41 . 2.58(2) no
C37 H42 . 2.52(2) no
C37 H43 . 0.879(6) no
C37 H44 . 0.850(7) no
C37 H45 . 1.99(1) no
C37 H46 . 1.96(1) no
C37 H47 . 2.68(2) no
C38 C39 . 2.410(5) yes
C38 C40 . 2.859(6) yes
C38 H3 . 3.35(2) no
C38 H10 . 3.1(2) no
C38 H14 . 3.5(2) no
C38 H43 . 2.02(1) no
C38 H44 . 1.95(1) no
C38 H45 . 1.048(7) no
C38 H46 . 0.963(6) no
C38 H47 . 2.57(2) no
C39 C40 . 1.376(6) yes
C39 C41 . 2.400(6) yes
C39 C42 . 2.781(6) yes
C39 C43 . 2.402(6) yes
C39 C44 . 1.409(5) yes
C39 H12 . 3.5(2) no
C39 H16 . 2.59(1) no
C39 H44 . 2.96(2) no
C39 H45 . 3.26(2) no
C39 H46 . 2.54(1) no
C39 H47 . 2.14(1) no
C39 H48 . 3.29(2) no
C39 H50 . 3.44(2) no
C39 H62 1_556 3.05(6) no
C40 C41 . 1.393(6) yes
C40 C42 . 2.395(7) yes
C40 C43 . 2.758(7) yes
C40 C44 . 2.407(6) yes
C40 H16 . 3.35(2) no
C40 H21 2_656 3.52(5) no
C40 H44 . 2.71(2) no
C40 H46 . 2.62(2) no
C40 H47 . 1.084(7) no
C40 H48 . 2.04(1) no
C40 H49 . 3.39(3) no
C40 H62 1_556 3.29(8) no
C41 C42 . 1.363(7) yes
C41 C43 . 2.380(7) yes
C41 C44 . 2.774(6) yes
C41 H21 2_656 3.14(5) no
C41 H47 . 2.14(2) no
C41 H48 . 1.022(7) no
C41 H49 . 2.16(2) no
C41 H50 . 3.40(3) no
C41 H60 1_556 3.36(8) no
C41 H62 1_556 3.5(1) no
C42 C43 . 1.393(7) yes
C42 C44 . 2.414(6) yes
C42 C49 1_556 3.600(7) yes
C42 H21 2_656 3.34(5) no
C42 H47 . 3.37(2) no
C42 H48 . 2.12(2) no
C42 H49 . 1.090(8) no
C42 H50 . 2.18(2) no
C42 H60 1_556 3.01(7) no
C42 H62 1_556 3.47(9) no
C43 C44 . 1.379(6) yes
C43 C45 . 2.835(7) yes
C43 H16 . 3.35(2) no
C43 H17 . 3.49(2) no
C43 H48 . 3.34(2) no
C43 H49 . 2.12(2) no
C43 H50 . 1.138(8) no
C43 H51 . 2.93(2) no
C43 H52 . 2.73(2) no
C43 H60 1_556 3.45(6) no
C43 H62 1_556 3.20(8) no
C44 C45 . 2.393(6) yes
C44 H12 . 3.3(2) no
C44 H16 . 2.63(2) no
C44 H47 . 3.40(2) no
C44 H49 . 3.36(2) no
C44 H50 . 2.19(1) no
C44 H51 . 2.75(2) no
C44 H52 . 2.58(2) no
C44 H62 1_556 2.96(6) no
C45 C46 . 1.464(7) yes
C45 H12 . 3.1(2) no
C45 H22 . 3.58(2) no
C45 H50 . 2.55(2) no
C45 H51 . 1.005(6) no
C45 H52 . 1.162(7) no
C45 H53 . 2.01(1) no
C45 H54 . 2.09(1) no
C46 C47 . 2.374(6) yes
C46 H12 . 3.1(2) no
C46 H13 . 3.5(2) no
C46 H51 . 1.99(1) no
C46 H52 . 2.11(1) no
C46 H53 . 0.916(6) no
C46 H54 . 1.027(6) no
C46 H55 . 2.56(2) no
C46 H56 . 2.51(2) no
C47 C48 . 1.469(6) yes
C47 H12 . 3.5(2) no
C47 H13 . 2.9(2) no
C47 H40 1_455 3.03(7) no
C47 H53 . 2.51(2) no
C47 H54 . 2.46(2) no
C47 H55 . 1.040(6) no
C47 H56 . 0.965(6) no
C47 H57 . 1.91(1) no
C47 H58 . 2.10(1) no
C48 C49 . 2.366(6) yes
C48 C50 . 3.487(6) yes
C48 H13 . 2.9(2) no
C48 H26 2_556 3.53(7) no
C48 H55 . 2.18(1) no
C48 H56 . 2.01(1) no
C48 H57 . 1.157(7) no
C48 H58 . 1.076(7) no
C48 H59 . 2.29(2) no
C48 H60 . 2.80(2) no
C48 H61 . 3.39(3) no
C49 C50 . 1.504(6) yes
C49 H13 . 3.1(2) no
C49 H15 . 3.4(1) no
C49 H19 . 3.01(2) no
C49 H49 1_554 3.49(9) no
C49 H57 . 2.68(2) no
C49 H58 . 2.70(2) no
C49 H59 . 0.987(6) no
C49 H60 . 0.837(5) no
C49 H61 . 2.10(1) no
C49 H62 . 2.17(2) no
C50 H1 . 3.17(2) no
C50 H34 . 2.47(2) no
C50 H57 . 3.44(2) no
C50 H59 . 2.11(1) no
C50 H60 . 1.99(1) no
C50 H61 . 1.095(6) no
C50 H62 . 1.076(6) no

loop_
_geom_torsion_atom_site_label_1
_geom_torsion_atom_site_label_2
_geom_torsion_atom_site_label_3
_geom_torsion_atom_site_label_4
_geom_torsion
_geom_torsion_publ_flag
C18 O1 C17 C14 73.4(6) yes
C17 O1 C18 O2 6.3(8) yes
C17 O1 C18 C19 -170.4(4) yes
C33 O3 C27 C28 -22.7(1) yes
C33 O3 C27 C32 159.1(6) yes
C27 O3 C33 C34 -173.9(6) yes
C35 O4 C34 C33 -174.4(8) yes
C34 O4 C35 C36 175.9(7) yes
C37 O5 C36 C35 175.8(7) yes
C36 O5 C37 C38 175.7(7) yes
C39 O6 C38 C37 76.0(7) yes
C38 O6 C39 C40 -5.9(9) yes
C38 O6 C39 C44 173.5(5) yes
C45 O7 C44 C39 -169.6(5) yes
C45 O7 C44 C43 11.7(9) yes
C44 O7 C45 C46 167.7(5) yes
C47 O8 C46 C45 171.3(5) yes
C46 O8 C47 C48 -170.3(5) yes
C49 O9 C48 C47 -171.6(5) yes
C48 O9 C49 C50 128.7(6) yes
C50 O10 C32 C27 -163.5(5) yes
C50 O10 C32 C31 15.4(9) yes
C32 O10 C50 C49 175.6(5) yes
C10 N1 C9 C1 170.8(5) yes
C9 N1 C10 C11 174.0(5) yes
C6 C1 C2 C3 -0.3(8) yes
C9 C1 C2 C3 178.3(5) yes
C2 C1 C6 C5 -0.2(8) yes
C9 C1 C6 C5 -178.7(5) yes
C2 C1 C9 N1 -101.2(6) yes
C6 C1 C9 N1 77.4(7) yes
C1 C2 C3 C4 0.8(8) yes
C1 C2 C3 C7 -179.9(5) yes
C2 C3 C4 C5 -0.8(8) yes
C7 C3 C4 C5 179.8(6) yes
C3 C4 C5 C6 0.4(9) yes
C3 C4 C5 C8 179.5(6) yes
C4 C5 C6 C1 0.1(8) yes
C8 C5 C6 C1 -178.9(7) yes
N1 C10 C11 C12 -83.7(6) yes
N1 C10 C11 C16 92.9(6) yes
C10 C11 C12 C13 176.0(5) yes
C16 C11 C12 C13 -0.7(8) yes
C10 C11 C16 C15 -175.8(5) yes
C12 C11 C16 C15 0.8(8) yes
C11 C12 C13 C14 -0.3(8) yes
C12 C13 C14 C15 1.3(8) yes
C12 C13 C14 C17 -178.9(5) yes
C13 C14 C15 C16 -1.2(8) yes
C17 C14 C15 C16 179.0(5) yes
C13 C14 C17 O1 31.8(7) yes
C15 C14 C17 O1 -148.3(5) yes
C14 C15 C16 C11 0.1(8) yes
O1 C18 C19 C20 171.7(4) yes
O1 C18 C19 C24 -6.3(6) yes
O2 C18 C19 C20 -4.9(7) yes
O2 C18 C19 C24 177.0(5) yes
C18 C19 C20 C21 -174.4(4) yes
C24 C19 C20 C21 3.7(7) yes
C18 C19 C24 C23 176.9(4) yes
C20 C19 C24 C23 -1.1(7) yes
C19 C20 C21 C22 -3.6(7) yes
C19 C20 C21 C25 175.3(4) yes
C20 C21 C22 C23 1.0(7) yes
C25 C21 C22 C23 -177.8(5) yes
C21 C22 C23 C24 1.5(7) yes
C21 C22 C23 C26 -179.7(5) yes
C22 C23 C24 C19 -1.4(7) yes
C26 C23 C24 C19 179.8(5) yes
O3 C27 C28 C29 179.0(7) yes
C32 C27 C28 C29 -2.9(1) yes
O3 C27 C32 O10 -0.2(7) yes
O3 C27 C32 C31 -179.2(5) yes
C28 C27 C32 O10 -178.5(6) yes
C28 C27 C32 C31 2.5(1) yes
C27 C28 C29 C30 4.3(1) yes
C28 C29 C30 C31 -5.5(1) yes
C29 C30 C31 C32 5.2(1) yes
C30 C31 C32 O10 177.4(8) yes
C30 C31 C32 C27 -3.7(1) yes
O3 C33 C34 O4 -76.7(6) yes
O4 C35 C36 O5 54.9(8) yes
O5 C37 C38 O6 61.1(6) yes
O6 C39 C40 C41 -177.7(5) yes
C44 C39 C40 C41 2.9(8) yes
O6 C39 C44 O7 -2.2(6) yes
O6 C39 C44 C43 176.6(4) yes
C40 C39 C44 O7 177.2(5) yes
C40 C39 C44 C43 -3.9(8) yes
C39 C40 C41 C42 -0.3(9) yes
C40 C41 C42 C43 -1.3(1) yes
C41 C42 C43 C44 0.1(1) yes
C42 C43 C44 O7 -178.9(5) yes
C42 C43 C44 C39 2.4(9) yes
O7 C45 C46 O8 70.8(5) yes
O8 C47 C48 O9 -66.7(5) yes
O9 C49 C50 O10 71.2(5) yes

loop_
_cod_related_entry_id
_cod_related_entry_database
_cod_related_entry_code
1 ChemSpider 21154346
